data_7156642
loop_
_publ_author_name
'Brittain, William D. G.'
'Cobb, Steven L.'

_publ_section_title
;
 Tetrafluoropyridyl (TFP): a general phenol protecting group readily
 cleaved under mild conditions.
;
_journal_issue 8
_journal_name_full 'Organic &amp; biomolecular chemistry'
_journal_page_first 2110
_journal_page_last 2115
_journal_paper_doi 10.1039/c8ob02899k
_journal_volume 17
_journal_year 2019
_chemical_formula_moiety 'C11 H4 F4 N2 O3'
_chemical_formula_sum 'C11 H4 F4 N2 O3'
_chemical_formula_weight 288.16
_space_group_crystal_system monoclinic
_space_group_IT_number 14
_space_group_name_Hall '-P 2ybc'
_space_group_name_H-M_alt 'P 1 21/c 1'
_symmetry_space_group_name_Hall '-P 2ybc'
_symmetry_space_group_name_H-M 'P 1 21/c 1'
_atom_sites_solution_hydrogens geom
_atom_sites_solution_primary direct
_audit_creation_date 2018-06-27
_audit_creation_method
;
Olex2 1.2-beta
(compiled 2018.05.29 svn.r3508 for OlexSys, GUI svn.r5506)
;
_audit_update_record
;
2018-07-16 deposited with the CCDC.
2018-12-06 downloaded from the CCDC.
;
_cell_angle_alpha 90
_cell_angle_beta 91.012(6)
_cell_angle_gamma 90
_cell_formula_units_Z 8
_cell_length_a 7.4591(17)
_cell_length_b 10.786(3)
_cell_length_c 26.797(6)
_cell_measurement_reflns_used 2845
_cell_measurement_temperature 120.0
_cell_measurement_theta_max 20.72
_cell_measurement_theta_min 2.73
_cell_volume 2155.6(9)
_computing_cell_refinement 'SAINT V8.38A (Bruker AXS, 2016)'
_computing_data_collection 'APEX3 v.2017.3_0 (Bruker AXS, 2017)'
_computing_data_reduction 'SAINT v8.38A (Bruker AXS, 2016)'
_computing_molecular_graphics 'Olex2 (Dolomanov et al., 2009)'
_computing_publication_material 'Olex2 (Dolomanov et al., 2009)'
_computing_structure_refinement 'ShelXL (Sheldrick, 2015)'
_computing_structure_solution 'XS (Sheldrick, 2008)'
_diffrn_ambient_temperature 120.0
_diffrn_detector 'Bruker PHOTON 100 CMOS'
_diffrn_detector_area_resol_mean 10.4
_diffrn_detector_type 'CMOS sensor'
_diffrn_measured_fraction_theta_full 1.000
_diffrn_measured_fraction_theta_max 1.000
_diffrn_measurement_device '3-circle diffractometer'
_diffrn_measurement_device_type 'Bruker D8 Venture'
_diffrn_measurement_method \w-scan
_diffrn_radiation_monochromator 'focusing mirrors'
_diffrn_radiation_probe x-ray
_diffrn_radiation_type MoK\a
_diffrn_radiation_wavelength 0.71073
_diffrn_reflns_av_R_equivalents 0.1252
_diffrn_reflns_av_unetI/netI 0.1388
_diffrn_reflns_Laue_measured_fraction_full 1.000
_diffrn_reflns_Laue_measured_fraction_max 1.000
_diffrn_reflns_limit_h_max 9
_diffrn_reflns_limit_h_min -9
_diffrn_reflns_limit_k_max 14
_diffrn_reflns_limit_k_min -14
_diffrn_reflns_limit_l_max 35
_diffrn_reflns_limit_l_min -35
_diffrn_reflns_number 26864
_diffrn_reflns_point_group_measured_fraction_full 1.000
_diffrn_reflns_point_group_measured_fraction_max 1.000
_diffrn_reflns_theta_full 25.242
_diffrn_reflns_theta_max 27.996
_diffrn_reflns_theta_min 2.035
_diffrn_source 'microfocus sealed X-ray tube'
_diffrn_source_type 'Incoatec I\mS microsource'
_diffrn_standards_number 0
_exptl_absorpt_coefficient_mu 0.175
_exptl_absorpt_correction_T_max 1.0000
_exptl_absorpt_correction_T_min 0.6618
_exptl_absorpt_correction_type multi-scan
_exptl_absorpt_process_details
;    
SADABS-2016/2 (Bruker,2016/2) was used for absorption correction. 
wR2(int) was 0.1383 before and 0.0677 after correction. 
The Ratio of minimum to maximum transmission is 0.6618. 
The \l/2 correction factor is Not present.
;
_exptl_crystal_colour 'clear colourless'
_exptl_crystal_colour_lustre clear
_exptl_crystal_colour_primary colourless
_exptl_crystal_density_diffrn 1.776
_exptl_crystal_description irregular
_exptl_crystal_F_000 1152
_exptl_crystal_size_max 0.42
_exptl_crystal_size_mid 0.05
_exptl_crystal_size_min 0.04
_refine_diff_density_max 0.283
_refine_diff_density_min -0.358
_refine_diff_density_rms 0.076
_refine_ls_extinction_method none
_refine_ls_goodness_of_fit_ref 1.010
_refine_ls_hydrogen_treatment constr
_refine_ls_matrix_type full
_refine_ls_number_parameters 361
_refine_ls_number_reflns 5207
_refine_ls_number_restraints 0
_refine_ls_restrained_S_all 1.010
_refine_ls_R_factor_all 0.1654
_refine_ls_R_factor_gt 0.0662
_refine_ls_shift/su_max 0.000
_refine_ls_shift/su_mean 0.000
_refine_ls_structure_factor_coef Fsqd
_refine_ls_weighting_details 'w=1/[\s^2^(Fo^2^)+(0.0290P)^2^+1.3200P] where P=(Fo^2^+2Fc^2^)/3'
_refine_ls_weighting_scheme calc
_refine_ls_wR_factor_gt 0.1120
_refine_ls_wR_factor_ref 0.1393
_reflns_Friedel_coverage 0.000
_reflns_number_gt 2619
_reflns_number_total 5207
_reflns_threshold_expression 'I > 2\s(I)'
_cod_data_source_file c8ob02899k2.cif
_cod_data_source_block 2i_18srv271
_cod_depositor_comments
;
The following automatic conversions were performed:

'_diffrn_radiation_probe' value 'X-ray' changed to 'x-ray' according
to
/home/data/users/saulius/crontab/automatic-downloads/rss-feeds/RSC/lib/dictionaries/cif_core.dic
dictionary named 'cif_core.dic' version 2.4.2 from 2011-04-26.

Automatic conversion script
Id: cif_fix_values 4973 2017-02-22 13:04:09Z antanas 

 Adding full bibliography for 7156641--7156642.cif.
;
_cod_database_code 7156642
_shelx_shelxl_version_number 2017/1
_shelx_space_group_comment
;
The symmetry employed for this shelxl refinement is uniquely defined
by the following loop, which should always be used as a source of
symmetry information in preference to the above space-group names.
They are only intended as comments.
;
_shelx_estimated_absorpt_t_max 0.993
_shelx_estimated_absorpt_t_min 0.930
_computing.bruker_data_scaling 'SADABS V2012/1 (Bruker AXS Inc.)'

_olex2_refinement_description
;
1. Fixed Uiso
 At 1.2 times of:
  All C(H) groups
2.a Aromatic/amide H refined with riding coordinates:
 C7(H7), C8(H8), C10(H10), C11(H11), C7A(H7A), C8A(H8A), C10A(H10A), C11A(H11A)
;
_olex2_submission_special_instructions 'No special instructions were received'

loop_
_space_group_symop_operation_xyz
'x, y, z'
'-x, y+1/2, -z+1/2'
'-x, -y, -z'
'x, -y-1/2, z-1/2'

loop_
_atom_site_label
_atom_site_type_symbol
_atom_site_fract_x
_atom_site_fract_y
_atom_site_fract_z
_atom_site_U_iso_or_equiv
_atom_site_adp_type
_atom_site_occupancy
_atom_site_site_symmetry_order
_atom_site_calc_flag
_atom_site_refinement_flags_posn
F1 F -0.0513(2) -0.12517(17) 0.37830(7) 0.0364(5) Uani 1 1 d .
F2 F -0.0082(2) 0.12331(16) 0.38718(7) 0.0298(5) Uani 1 1 d .
F3 F 0.6131(2) 0.05393(17) 0.39473(7) 0.0346(5) Uani 1 1 d .
F4 F 0.5423(2) -0.19049(16) 0.38538(7) 0.0375(5) Uani 1 1 d .
O1 O 0.3405(3) 0.21895(18) 0.39816(8) 0.0235(5) Uani 1 1 d .
O2 O 0.0615(3) 0.5602(2) 0.22558(10) 0.0505(7) Uani 1 1 d .
O3 O 0.0897(3) 0.6925(2) 0.28525(9) 0.0393(6) Uani 1 1 d .
N1 N 0.2456(4) -0.1566(2) 0.38224(9) 0.0271(7) Uani 1 1 d .
N2 N 0.1038(3) 0.5875(3) 0.26830(11) 0.0314(7) Uani 1 1 d .
C1 C 0.1135(4) -0.0765(3) 0.38197(11) 0.0240(8) Uani 1 1 d .
C2 C 0.1335(4) 0.0477(3) 0.38654(11) 0.0209(7) Uani 1 1 d .
C3 C 0.3043(4) 0.0964(3) 0.39050(11) 0.0195(7) Uani 1 1 d .
C4 C 0.4444(4) 0.0132(3) 0.39098(11) 0.0234(8) Uani 1 1 d .
C5 C 0.4067(4) -0.1098(3) 0.38635(11) 0.0234(7) Uani 1 1 d .
C6 C 0.2782(4) 0.3061(3) 0.36355(11) 0.0208(7) Uani 1 1 d .
C7 C 0.2173(4) 0.2753(3) 0.31660(11) 0.0233(7) Uani 1 1 d .
H7 H 0.213208 0.191223 0.306106 0.028 Uiso 1 1 calc R
C8 C 0.1620(4) 0.3694(3) 0.28486(12) 0.0245(8) Uani 1 1 d .
H8 H 0.119017 0.351125 0.252099 0.029 Uiso 1 1 calc R
C9 C 0.1702(4) 0.4898(3) 0.30150(12) 0.0236(7) Uani 1 1 d .
C10 C 0.2340(4) 0.5208(3) 0.34829(12) 0.0227(8) Uani 1 1 d .
H10 H 0.240272 0.604981 0.358562 0.027 Uiso 1 1 calc R
C11 C 0.2886(4) 0.4271(3) 0.37989(11) 0.0217(7) Uani 1 1 d .
H11 H 0.332805 0.445590 0.412520 0.026 Uiso 1 1 calc R
F1A F 1.1681(2) 0.84187(18) 0.50818(7) 0.0407(5) Uani 1 1 d .
F2A F 1.1872(2) 0.61751(16) 0.46382(6) 0.0313(5) Uani 1 1 d .
F3A F 0.5569(2) 0.61546(17) 0.45675(7) 0.0347(5) Uani 1 1 d .
F4A F 0.5669(2) 0.84559(18) 0.49764(7) 0.0407(5) Uani 1 1 d .
O1A O 0.8790(3) 0.49635(19) 0.43690(8) 0.0271(5) Uani 1 1 d .
O2A O 0.5581(4) 0.4860(3) 0.22015(10) 0.0559(8) Uani 1 1 d .
O3A O 0.5522(3) 0.2908(3) 0.23810(9) 0.0444(7) Uani 1 1 d .
N1A N 0.8676(4) 0.8427(3) 0.50248(9) 0.0306(7) Uani 1 1 d .
N2A N 0.5862(4) 0.3989(3) 0.24832(11) 0.0351(7) Uani 1 1 d .
C1A C 1.0177(4) 0.7842(3) 0.49413(12) 0.0282(8) Uani 1 1 d .
C2A C 1.0284(4) 0.6709(3) 0.47173(11) 0.0225(7) Uani 1 1 d .
C3A C 0.8724(4) 0.6118(3) 0.45747(11) 0.0232(7) Uani 1 1 d .
C4A C 0.7125(4) 0.6708(3) 0.46792(12) 0.0251(8) Uani 1 1 d .
C5A C 0.7198(4) 0.7854(3) 0.48934(12) 0.0288(8) Uani 1 1 d .
C6A C 0.8010(4) 0.4782(3) 0.38967(11) 0.0217(7) Uani 1 1 d .
C7A C 0.7669(4) 0.5743(3) 0.35692(12) 0.0226(7) Uani 1 1 d .
H7A H 0.792855 0.657427 0.366218 0.027 Uiso 1 1 calc R
C8A C 0.6945(4) 0.5477(3) 0.31053(11) 0.0238(8) Uani 1 1 d .
H8A H 0.665581 0.612389 0.287735 0.029 Uiso 1 1 calc R
C9A C 0.6647(4) 0.4257(3) 0.29774(12) 0.0258(8) Uani 1 1 d .
C10A C 0.7006(4) 0.3295(3) 0.33043(13) 0.0281(8) Uani 1 1 d .
H10A H 0.678472 0.246009 0.320805 0.034 Uiso 1 1 calc R
C11A C 0.7687(4) 0.3566(3) 0.37707(12) 0.0257(8) Uani 1 1 d .
H11A H 0.793216 0.292172 0.400370 0.031 Uiso 1 1 calc R

loop_
_atom_site_aniso_label
_atom_site_aniso_U_11
_atom_site_aniso_U_22
_atom_site_aniso_U_33
_atom_site_aniso_U_23
_atom_site_aniso_U_13
_atom_site_aniso_U_12
F1 0.0229(10) 0.0335(12) 0.0526(13) 0.0014(9) -0.0037(9) -0.0107(9)
F2 0.0165(9) 0.0306(11) 0.0421(12) -0.0011(9) -0.0032(8) 0.0068(8)
F3 0.0138(9) 0.0397(12) 0.0500(13) 0.0004(10) -0.0055(9) 0.0018(8)
F4 0.0357(11) 0.0306(12) 0.0461(13) -0.0013(9) -0.0058(9) 0.0184(9)
O1 0.0226(12) 0.0196(13) 0.0281(13) 0.0013(10) -0.0106(10) 0.0010(10)
O2 0.0690(19) 0.0477(18) 0.0342(16) 0.0074(14) -0.0135(14) 0.0165(14)
O3 0.0385(15) 0.0248(15) 0.0542(17) 0.0088(13) -0.0091(12) 0.0034(12)
N1 0.0343(17) 0.0199(16) 0.0268(16) 0.0022(12) -0.0049(13) 0.0029(13)
N2 0.0234(15) 0.033(2) 0.037(2) 0.0079(15) -0.0047(14) 0.0020(13)
C1 0.0195(17) 0.025(2) 0.0270(19) -0.0009(15) -0.0061(14) -0.0048(15)
C2 0.0174(17) 0.0212(19) 0.0241(18) 0.0000(14) -0.0020(13) 0.0072(14)
C3 0.0225(17) 0.0147(18) 0.0211(18) 0.0011(13) -0.0050(14) -0.0010(13)
C4 0.0139(16) 0.031(2) 0.0250(19) 0.0025(15) -0.0042(13) -0.0009(14)
C5 0.0250(18) 0.0219(19) 0.0231(19) 0.0011(14) -0.0060(14) 0.0119(15)
C6 0.0107(15) 0.0254(19) 0.0260(19) -0.0013(15) -0.0048(13) 0.0001(13)
C7 0.0190(16) 0.0225(19) 0.028(2) -0.0038(15) -0.0029(14) -0.0021(14)
C8 0.0175(16) 0.031(2) 0.0247(19) 0.0012(16) -0.0037(14) -0.0015(14)
C9 0.0139(16) 0.027(2) 0.030(2) 0.0071(16) -0.0006(14) 0.0004(14)
C10 0.0116(15) 0.0201(19) 0.036(2) -0.0025(15) 0.0026(14) 0.0012(13)
C11 0.0164(16) 0.026(2) 0.0229(18) -0.0016(15) -0.0014(13) 0.0023(14)
F1A 0.0274(11) 0.0491(14) 0.0453(13) -0.0113(10) -0.0066(9) -0.0083(9)
F2A 0.0142(9) 0.0430(12) 0.0368(12) -0.0034(9) -0.0019(8) 0.0064(8)
F3A 0.0163(9) 0.0438(13) 0.0439(12) -0.0016(9) -0.0029(9) 0.0013(9)
F4A 0.0263(11) 0.0554(14) 0.0403(13) -0.0118(10) -0.0063(9) 0.0211(10)
O1A 0.0246(13) 0.0257(13) 0.0307(14) -0.0003(10) -0.0088(10) 0.0069(10)
O2A 0.074(2) 0.066(2) 0.0269(15) 0.0041(14) -0.0128(14) -0.0146(16)
O3A 0.0327(14) 0.0538(19) 0.0468(17) -0.0207(14) -0.0002(12) -0.0101(13)
N1A 0.0293(17) 0.0388(19) 0.0235(17) -0.0045(13) -0.0061(13) 0.0075(14)
N2A 0.0271(17) 0.048(2) 0.0307(19) -0.0105(17) 0.0046(14) -0.0080(15)
C1A 0.0210(18) 0.039(2) 0.0246(19) -0.0017(16) -0.0061(15) -0.0055(16)
C2A 0.0160(17) 0.030(2) 0.0212(18) 0.0016(15) -0.0022(14) 0.0046(14)
C3A 0.0229(17) 0.0238(19) 0.0227(18) 0.0036(15) -0.0038(14) 0.0052(14)
C4A 0.0133(17) 0.033(2) 0.028(2) 0.0020(16) -0.0070(14) 0.0007(14)
C5A 0.0206(18) 0.045(2) 0.0209(19) 0.0023(17) -0.0038(15) 0.0134(17)
C6A 0.0126(16) 0.027(2) 0.0251(19) -0.0039(15) -0.0051(14) 0.0029(13)
C7A 0.0172(16) 0.0183(18) 0.032(2) -0.0037(15) -0.0003(14) 0.0015(13)
C8A 0.0154(16) 0.029(2) 0.0270(19) 0.0031(15) -0.0009(14) 0.0010(14)
C9A 0.0156(16) 0.036(2) 0.0254(19) -0.0052(17) 0.0010(14) -0.0030(15)
C10A 0.0189(17) 0.025(2) 0.040(2) -0.0080(17) 0.0033(16) -0.0035(14)
C11A 0.0196(17) 0.021(2) 0.036(2) 0.0002(16) 0.0002(15) 0.0047(14)

loop_
_atom_type_symbol
_atom_type_description
_atom_type_scat_dispersion_real
_atom_type_scat_dispersion_imag
_atom_type_scat_source
C C 0.0033 0.0016 'International Tables Vol C Tables 4.2.6.8 and 6.1.1.4'
H H 0.0000 0.0000 'International Tables Vol C Tables 4.2.6.8 and 6.1.1.4'
F F 0.0171 0.0103 'International Tables Vol C Tables 4.2.6.8 and 6.1.1.4'
N N 0.0061 0.0033 'International Tables Vol C Tables 4.2.6.8 and 6.1.1.4'
O O 0.0106 0.0060 'International Tables Vol C Tables 4.2.6.8 and 6.1.1.4'

loop_
_geom_angle_atom_site_label_1
_geom_angle_atom_site_label_2
_geom_angle_atom_site_label_3
_geom_angle
C3 O1 C6 119.4(2)
C5 N1 C1 115.9(3)
O2 N2 O3 123.3(3)
O2 N2 C9 118.5(3)
O3 N2 C9 118.1(3)
F1 C1 C2 119.6(3)
N1 C1 F1 115.6(3)
N1 C1 C2 124.8(3)
F2 C2 C1 121.3(3)
F2 C2 C3 119.8(3)
C1 C2 C3 118.9(3)
O1 C3 C2 124.1(3)
O1 C3 C4 118.8(3)
C4 C3 C2 116.9(3)
F3 C4 C3 120.0(3)
F3 C4 C5 121.4(3)
C5 C4 C3 118.6(3)
F4 C5 C4 118.8(3)
N1 C5 F4 116.3(3)
N1 C5 C4 124.9(3)
C7 C6 O1 123.2(3)
C7 C6 C11 122.5(3)
C11 C6 O1 114.3(3)
C6 C7 H7 120.8
C6 C7 C8 118.5(3)
C8 C7 H7 120.8
C7 C8 H8 120.6
C9 C8 C7 118.9(3)
C9 C8 H8 120.6
C8 C9 N2 118.2(3)
C8 C9 C10 122.6(3)
C10 C9 N2 119.2(3)
C9 C10 H10 120.8
C9 C10 C11 118.5(3)
C11 C10 H10 120.8
C6 C11 H11 120.5
C10 C11 C6 119.0(3)
C10 C11 H11 120.5
C3A O1A C6A 118.5(2)
C5A N1A C1A 116.5(3)
O2A N2A O3A 124.2(3)
O2A N2A C9A 117.9(3)
O3A N2A C9A 117.9(3)
F1A C1A C2A 119.2(3)
N1A C1A F1A 116.5(3)
N1A C1A C2A 124.4(3)
F2A C2A C1A 121.0(3)
F2A C2A C3A 120.2(3)
C1A C2A C3A 118.8(3)
O1A C3A C2A 120.0(3)
O1A C3A C4A 122.6(3)
C2A C3A C4A 117.3(3)
F3A C4A C3A 119.9(3)
F3A C4A C5A 121.9(3)
C5A C4A C3A 118.3(3)
F4A C5A C4A 118.9(3)
N1A C5A F4A 116.4(3)
N1A C5A C4A 124.7(3)
C7A C6A O1A 122.7(3)
C11A C6A O1A 115.1(3)
C11A C6A C7A 122.1(3)
C6A C7A H7A 120.6
C8A C7A C6A 118.9(3)
C8A C7A H7A 120.6
C7A C8A H8A 120.6
C7A C8A C9A 118.9(3)
C9A C8A H8A 120.6
C8A C9A N2A 118.2(3)
C8A C9A C10A 122.1(3)
C10A C9A N2A 119.6(3)
C9A C10A H10A 120.6
C11A C10A C9A 118.8(3)
C11A C10A H10A 120.6
C6A C11A H11A 120.4
C10A C11A C6A 119.2(3)
C10A C11A H11A 120.4

loop_
_geom_bond_atom_site_label_1
_geom_bond_atom_site_label_2
_geom_bond_distance
F1 C1 1.339(3)
F2 C2 1.335(3)
F3 C4 1.335(3)
F4 C5 1.336(3)
O1 C3 1.364(3)
O1 C6 1.395(3)
O2 N2 1.218(3)
O3 N2 1.225(3)
N1 C1 1.310(4)
N1 C5 1.306(4)
N2 C9 1.460(4)
C1 C2 1.354(4)
C2 C3 1.380(4)
C3 C4 1.378(4)
C4 C5 1.361(4)
C6 C7 1.371(4)
C6 C11 1.379(4)
C7 H7 0.9500
C7 C8 1.382(4)
C8 H8 0.9500
C8 C9 1.374(4)
C9 C10 1.375(4)
C10 H10 0.9500
C10 C11 1.375(4)
C11 H11 0.9500
F1A C1A 1.331(3)
F2A C2A 1.337(3)
F3A C4A 1.334(3)
F4A C5A 1.335(3)
O1A C3A 1.363(3)
O1A C6A 1.398(3)
O2A N2A 1.222(4)
O3A N2A 1.223(4)
N1A C1A 1.308(4)
N1A C5A 1.307(4)
N2A C9A 1.467(4)
C1A C2A 1.364(4)
C2A C3A 1.375(4)
C3A C4A 1.385(4)
C4A C5A 1.364(4)
C6A C7A 1.379(4)
C6A C11A 1.374(4)
C7A H7A 0.9500
C7A C8A 1.377(4)
C8A H8A 0.9500
C8A C9A 1.377(4)
C9A C10A 1.381(4)
C10A H10A 0.9500
C10A C11A 1.373(4)
C11A H11A 0.9500

loop_
_geom_torsion_atom_site_label_1
_geom_torsion_atom_site_label_2
_geom_torsion_atom_site_label_3
_geom_torsion_atom_site_label_4
_geom_torsion
C2 C3 O1 C6 -59.6(4)
C4 C3 O1 C6 126.4(3)
C7 C6 O1 C3 -15.2(4)
C8 C9 N2 O2 -7.6(4)
C8 C9 N2 O3 170.9(3)
C10 C9 N2 O2 174.0(3)
C10 C9 N2 O3 -7.6(4)
C11 C6 O1 C3 166.9(3)
C2A C3A O1A C6A -123.0(3)
C4A C3A O1A C6A 61.3(4)
C7A C6A O1A C3A 20.1(4)
C8A C9A N2A O2A 3.0(4)
C8A C9A N2A O3A -176.6(3)
C10A C9A N2A O2A -179.2(3)
C10A C9A N2A O3A 1.2(4)
C11A C6A O1A C3A -163.0(3)
